data_2022741
loop_
_publ_author_name
'Abdallah, Amira E. M.'
'Elgemeie, Galal H.'
'Jones, Peter G.'

_publ_section_title
;
 Crystal structure of
 <i>N</i>-[3-(benzo[<i>d</i>]thia-zol-2-yl)-6-bromo-2<i>H</i>-chromen-2-yl-idene]-4-methyl-benzenamine.
;
_journal_coeditor_code YZ2032
_journal_issue 'Pt 5'
_journal_name_full 'Acta crystallographica. Section E, Crystallographic communications'
_journal_page_first 441
_journal_page_last 445
_journal_paper_doi 10.1107/S2056989023002979
_journal_volume 79
_journal_year 2023
_chemical_formula_iupac 'C23 H15 Br N2 O S'
_chemical_formula_moiety 'C23 H15 Br N2 O S'
_chemical_formula_sum 'C23 H15 Br N2 O S'
_chemical_formula_weight 447.34
_chemical_name_systematic
<i>N</i>-[3-(Benzo[<i>d</i>]thiazol-2-yl)-6-bromo-2<i>H</i>-chromen-2-ylidene]-4-methylbenzenamine
_space_group_crystal_system triclinic
_space_group_IT_number 2
_space_group_name_Hall '-P 1'
_space_group_name_H-M_alt 'P -1'
_atom_sites_solution_hydrogens geom
_atom_sites_solution_primary dual
_audit_creation_method SHELXL-2018/3
_cell_angle_alpha 104.5034(16)
_cell_angle_beta 90.2462(12)
_cell_angle_gamma 103.9961(14)
_cell_formula_units_Z 2
_cell_length_a 7.34138(10)
_cell_length_b 10.6720(2)
_cell_length_c 12.9247(2)
_cell_measurement_reflns_used 55045
_cell_measurement_temperature 100(2)
_cell_measurement_theta_max 40.9980
_cell_measurement_theta_min 2.2740
_cell_volume 948.97(3)
_computing_cell_refinement
;
CrysAlisPro 1.171.42.69a (Rigaku OD, 2022)
;
_computing_data_collection
;
CrysAlisPro 1.171.42.69a (Rigaku OD, 2022)
;
_computing_data_reduction
;
CrysAlisPro 1.171.42.69a (Rigaku OD, 2022)
;
_computing_molecular_graphics
;
XP (Siemens, 1994)
;
_computing_publication_material
;
<i>SHELXL2018/3</i> (Sheldrick, 2015a)
;
_computing_structure_refinement
;
<i>SHELXL2018/3</i> (Sheldrick, 2015a)
;
_computing_structure_solution
;
<i>SHELXT</i> (Sheldrick, 2015b)
;
_diffrn_ambient_temperature 100.00(17)
_diffrn_detector 'Hybrid Pixel Array Detector'
_diffrn_detector_area_resol_mean 10.0000
_diffrn_measured_fraction_theta_full 0.999
_diffrn_measured_fraction_theta_max 0.981
_diffrn_measurement_device 'four-circle diffractometer'
_diffrn_measurement_device_type 'XtaLAB Synergy'
_diffrn_measurement_method '\w scans'
_diffrn_radiation_monochromator mirror
_diffrn_radiation_probe x-ray
_diffrn_radiation_type 'Mo K\a'
_diffrn_radiation_wavelength 0.71073
_diffrn_reflns_av_R_equivalents 0.0303
_diffrn_reflns_av_unetI/netI 0.0176
_diffrn_reflns_limit_h_max 13
_diffrn_reflns_limit_h_min -13
_diffrn_reflns_limit_k_max 19
_diffrn_reflns_limit_k_min -19
_diffrn_reflns_limit_l_max 23
_diffrn_reflns_limit_l_min -23
_diffrn_reflns_number 126966
_diffrn_reflns_theta_full 40.500
_diffrn_reflns_theta_max 41.276
_diffrn_reflns_theta_min 2.036
_diffrn_source 'micro-focus sealed X-ray tube'
_exptl_absorpt_coefficient_mu 2.293
_exptl_absorpt_correction_T_max 1.00000
_exptl_absorpt_correction_T_min 0.90170
_exptl_absorpt_correction_type multi-scan
_exptl_absorpt_process_details
;
(CrysAlisPro; Rigaku OD, 2022)
;
_exptl_crystal_colour 'yellow-orange dichroic'
_exptl_crystal_density_diffrn 1.566
_exptl_crystal_description block
_exptl_crystal_F_000 452
_exptl_crystal_size_max 0.20
_exptl_crystal_size_mid 0.15
_exptl_crystal_size_min 0.12
_refine_diff_density_max 0.999
_refine_diff_density_min -0.642
_refine_ls_extinction_method none
_refine_ls_goodness_of_fit_ref 1.270
_refine_ls_hydrogen_treatment constr
_refine_ls_matrix_type full
_refine_ls_number_parameters 254
_refine_ls_number_reflns 12477
_refine_ls_number_restraints 0
_refine_ls_restrained_S_all 1.270
_refine_ls_R_factor_all 0.0490
_refine_ls_R_factor_gt 0.0444
_refine_ls_shift/su_max 0.003
_refine_ls_shift/su_mean 0.000
_refine_ls_structure_factor_coef Fsqd
_refine_ls_weighting_details 'w=1/[\s^2^(Fo^2^)+(0.0329P)^2^+0.3775P] where P=(Fo^2^+2Fc^2^)/3'
_refine_ls_weighting_scheme calc
_refine_ls_wR_factor_gt 0.0846
_refine_ls_wR_factor_ref 0.0859
_reflns_number_gt 11717
_reflns_number_total 12477
_reflns_threshold_expression 'I > 2\s(I)'
_cod_data_source_file yz2032sup1.cif
_cod_data_source_block I
_cod_depositor_comments 'Adding full bibliography for 2022741.cif.'
_cod_database_code 2022741
_cod_database_fobs_code 2022741
_shelx_space_group_comment
;
The symmetry employed for this shelxl refinement is uniquely defined
by the following loop, which should always be used as a source of
symmetry information in preference to the above space-group names.
They are only intended as comments.
;
_shelx_estimated_absorpt_t_min 0.657
_shelx_estimated_absorpt_t_max 0.770

loop_
_space_group_symop_operation_xyz
'x, y, z'
'-x, -y, -z'

loop_
_atom_site_type_symbol
_atom_site_label
_atom_site_fract_x
_atom_site_fract_y
_atom_site_fract_z
_atom_site_U_iso_or_equiv
_atom_site_adp_type
_atom_site_calc_flag
_atom_site_occupancy
_atom_site_disorder_assembly
_atom_site_disorder_group
S S1 0.45005(3) 0.22816(2) 0.24952(2) 0.01102(4) Uani d 1 . .
C C2 0.53265(12) 0.27006(9) 0.38418(7) 0.00988(12) Uani d 1 . .
N N3 0.47875(11) 0.17627(8) 0.43436(6) 0.01092(11) Uani d 1 . .
C C3A 0.36335(12) 0.06293(9) 0.36717(7) 0.01059(12) Uani d 1 . .
C C4 0.27384(14) -0.05271(10) 0.39829(8) 0.01396(14) Uani d 1 . .
H H4 0.294443 -0.059470 0.469083 0.017 Uiso calc 1 . .
C C5 0.15488(14) -0.15658(10) 0.32326(9) 0.01606(16) Uani d 1 . .
H H5 0.091595 -0.234805 0.343368 0.019 Uiso calc 1 . .
C C6 0.12611(14) -0.14821(10) 0.21763(9) 0.01639(16) Uani d 1 . .
H H6 0.044937 -0.221294 0.167457 0.020 Uiso calc 1 . .
C C7 0.21439(14) -0.03497(10) 0.18570(8) 0.01469(15) Uani d 1 . .
H H7 0.195092 -0.029543 0.114386 0.018 Uiso calc 1 . .
C C7A 0.33289(12) 0.07121(9) 0.26171(7) 0.01109(13) Uani d 1 . .
C C8 0.65444(12) 0.40075(9) 0.44104(7) 0.01000(12) Uani d 1 . .
C C9 0.69589(12) 0.51144(9) 0.39019(7) 0.01044(12) Uani d 1 . .
O O1 0.81113(10) 0.63197(7) 0.44747(6) 0.01236(11) Uani d 1 . .
N N9 0.62892(12) 0.49654(8) 0.29581(7) 0.01224(12) Uani d 1 . .
C C10 0.87706(12) 0.65155(9) 0.55151(7) 0.01079(12) Uani d 1 . .
C C11 0.98434(13) 0.77861(9) 0.60325(8) 0.01284(14) Uani d 1 . .
H H11 1.010923 0.847551 0.567020 0.015 Uiso calc 1 . .
C C12 1.05226(13) 0.80324(10) 0.70912(8) 0.01385(14) Uani d 1 . .
H H12 1.126245 0.889327 0.745864 0.017 Uiso calc 1 . .
C C13 1.01084(13) 0.70054(10) 0.76081(8) 0.01306(14) Uani d 1 . .
Br Br1 1.09469(2) 0.73707(2) 0.90683(2) 0.01723(3) Uani d 1 . .
C C14 0.90564(13) 0.57339(9) 0.70921(8) 0.01269(13) Uani d 1 . .
H H14 0.880313 0.504533 0.745531 0.015 Uiso calc 1 . .
C C15 0.83692(12) 0.54769(9) 0.60237(7) 0.01077(12) Uani d 1 . .
C C16 0.72340(12) 0.41962(9) 0.54312(7) 0.01106(13) Uani d 1 . .
H H16 0.696241 0.347267 0.575708 0.013 Uiso calc 1 . .
C C17 0.64703(13) 0.59939(9) 0.24293(7) 0.01134(13) Uani d 1 . .
C C18 0.66395(14) 0.56395(10) 0.13211(8) 0.01423(14) Uani d 1 . .
H H18 0.674436 0.476506 0.097566 0.017 Uiso calc 1 . .
C C19 0.66550(15) 0.65591(10) 0.07226(8) 0.01490(15) Uani d 1 . .
H H19 0.680212 0.631073 -0.002518 0.018 Uiso calc 1 . .
C C20 0.64577(13) 0.78423(10) 0.12042(8) 0.01351(14) Uani d 1 . .
C C21 0.62680(14) 0.81793(10) 0.23071(8) 0.01380(14) Uani d 1 . .
H H21 0.611872 0.904390 0.264656 0.017 Uiso calc 1 . .
C C22 0.62919(13) 0.72820(9) 0.29233(8) 0.01265(13) Uani d 1 . .
H H22 0.618755 0.754253 0.367493 0.015 Uiso calc 1 . .
C C23 0.64635(18) 0.88259(12) 0.05472(10) 0.02078(19) Uani d 1 . .
H H23A 0.613539 0.961990 0.098977 0.031 Uiso calc 1 . .
H H23B 0.554014 0.841125 -0.006738 0.031 Uiso calc 1 . .
H H23C 0.771864 0.908668 0.029148 0.031 Uiso calc 1 . .

loop_
_atom_site_aniso_label
_atom_site_aniso_U_11
_atom_site_aniso_U_22
_atom_site_aniso_U_33
_atom_site_aniso_U_12
_atom_site_aniso_U_13
_atom_site_aniso_U_23
S1 0.01261(8) 0.01125(8) 0.00922(8) 0.00140(6) 0.00060(6) 0.00424(6)
C2 0.0102(3) 0.0100(3) 0.0097(3) 0.0025(2) 0.0010(2) 0.0031(2)
N3 0.0119(3) 0.0103(3) 0.0107(3) 0.0012(2) 0.0001(2) 0.0044(2)
C3A 0.0103(3) 0.0104(3) 0.0113(3) 0.0019(2) 0.0004(2) 0.0040(2)
C4 0.0142(3) 0.0127(3) 0.0152(4) 0.0007(3) -0.0004(3) 0.0067(3)
C5 0.0144(3) 0.0132(3) 0.0200(4) -0.0004(3) -0.0013(3) 0.0070(3)
C6 0.0151(4) 0.0131(3) 0.0185(4) -0.0005(3) -0.0031(3) 0.0036(3)
C7 0.0155(3) 0.0136(3) 0.0131(4) 0.0007(3) -0.0021(3) 0.0029(3)
C7A 0.0113(3) 0.0111(3) 0.0107(3) 0.0021(2) 0.0004(2) 0.0034(2)
C8 0.0101(3) 0.0096(3) 0.0107(3) 0.0023(2) 0.0011(2) 0.0036(2)
C9 0.0104(3) 0.0096(3) 0.0116(3) 0.0018(2) 0.0014(2) 0.0038(2)
O1 0.0136(3) 0.0105(2) 0.0122(3) 0.0001(2) -0.0009(2) 0.0043(2)
N9 0.0145(3) 0.0111(3) 0.0116(3) 0.0022(2) 0.0009(2) 0.0049(2)
C10 0.0100(3) 0.0104(3) 0.0120(3) 0.0023(2) 0.0009(2) 0.0032(2)
C11 0.0122(3) 0.0100(3) 0.0154(4) 0.0011(2) 0.0009(3) 0.0033(3)
C12 0.0127(3) 0.0117(3) 0.0155(4) 0.0020(3) 0.0002(3) 0.0015(3)
C13 0.0126(3) 0.0138(3) 0.0116(3) 0.0029(3) -0.0006(3) 0.0016(3)
Br1 0.01926(5) 0.01788(5) 0.01143(4) 0.00218(3) -0.00160(3) 0.00057(3)
C14 0.0132(3) 0.0125(3) 0.0119(3) 0.0027(3) -0.0004(3) 0.0028(3)
C15 0.0101(3) 0.0103(3) 0.0118(3) 0.0023(2) 0.0004(2) 0.0029(2)
C16 0.0113(3) 0.0104(3) 0.0116(3) 0.0022(2) 0.0004(2) 0.0036(2)
C17 0.0124(3) 0.0111(3) 0.0106(3) 0.0015(2) 0.0002(2) 0.0043(2)
C18 0.0184(4) 0.0125(3) 0.0108(3) 0.0021(3) 0.0001(3) 0.0029(3)
C19 0.0184(4) 0.0156(4) 0.0099(3) 0.0017(3) 0.0000(3) 0.0043(3)
C20 0.0142(3) 0.0147(3) 0.0127(4) 0.0020(3) 0.0002(3) 0.0068(3)
C21 0.0161(3) 0.0131(3) 0.0140(4) 0.0046(3) 0.0025(3) 0.0060(3)
C22 0.0153(3) 0.0127(3) 0.0112(3) 0.0040(3) 0.0025(3) 0.0048(3)
C23 0.0267(5) 0.0210(4) 0.0186(5) 0.0057(4) 0.0018(4) 0.0125(4)

loop_
_atom_type_symbol
_atom_type_description
_atom_type_scat_dispersion_real
_atom_type_scat_dispersion_imag
_atom_type_scat_source
C C 0.0033 0.0016 'International Tables Vol C Tables 4.2.6.8 and 6.1.1.4'
H H 0.0000 0.0000 'International Tables Vol C Tables 4.2.6.8 and 6.1.1.4'
Br Br -0.2901 2.4595 'International Tables Vol C Tables 4.2.6.8 and 6.1.1.4'
N N 0.0061 0.0033 'International Tables Vol C Tables 4.2.6.8 and 6.1.1.4'
O O 0.0106 0.0060 'International Tables Vol C Tables 4.2.6.8 and 6.1.1.4'
S S 0.1246 0.1234 'International Tables Vol C Tables 4.2.6.8 and 6.1.1.4'

loop_
_geom_angle_atom_site_label_1
_geom_angle_atom_site_label_2
_geom_angle_atom_site_label_3
_geom_angle_site_symmetry_1
_geom_angle_site_symmetry_3
_geom_angle
_geom_angle_publ_flag
C7A S1 C2 . . 88.85(4) y
N3 C2 C8 . . 120.14(8) ?
N3 C2 S1 . . 115.73(7) y
C8 C2 S1 . . 124.12(6) ?
C2 N3 C3A . . 110.78(8) y
N3 C3A C4 . . 124.80(8) ?
N3 C3A C7A . . 114.92(8) y
C4 C3A C7A . . 120.23(8) ?
C5 C4 C3A . . 118.40(9) ?
C4 C5 C6 . . 121.12(9) ?
C7 C6 C5 . . 121.06(9) ?
C6 C7 C7A . . 118.06(9) ?
C7 C7A C3A . . 121.11(8) ?
C7 C7A S1 . . 129.11(7) ?
C3A C7A S1 . . 109.69(7) y
C16 C8 C9 . . 119.94(8) ?
C16 C8 C2 . . 119.48(8) ?
C9 C8 C2 . . 120.55(8) ?
N9 C9 O1 . . 121.20(8) ?
N9 C9 C8 . . 120.80(8) ?
O1 C9 C8 . . 118.00(8) ?
C10 O1 C9 . . 121.82(7) y
C9 N9 C17 . . 125.28(8) y
O1 C10 C11 . . 117.00(8) ?
O1 C10 C15 . . 121.11(8) ?
C11 C10 C15 . . 121.89(9) ?
C10 C11 C12 . . 118.90(9) ?
C11 C12 C13 . . 119.52(9) ?
C14 C13 C12 . . 121.77(9) ?
C14 C13 Br1 . . 119.00(7) ?
C12 C13 Br1 . . 119.21(7) ?
C13 C14 C15 . . 119.05(9) ?
C10 C15 C14 . . 118.86(8) ?
C10 C15 C16 . . 118.19(8) ?
C14 C15 C16 . . 122.95(8) ?
C8 C16 C15 . . 120.85(8) ?
C18 C17 C22 . . 119.00(8) ?
C18 C17 N9 . . 116.72(8) ?
C22 C17 N9 . . 123.92(8) ?
C19 C18 C17 . . 120.48(9) ?
C18 C19 C20 . . 121.05(9) ?
C21 C20 C19 . . 117.95(9) ?
C21 C20 C23 . . 121.46(9) ?
C19 C20 C23 . . 120.58(9) ?
C22 C21 C20 . . 121.80(9) ?
C21 C22 C17 . . 119.69(9) ?
C5 C4 H4 . . 120.8 ?
C3A C4 H4 . . 120.8 ?
C4 C5 H5 . . 119.4 ?
C6 C5 H5 . . 119.4 ?
C7 C6 H6 . . 119.5 ?
C5 C6 H6 . . 119.5 ?
C6 C7 H7 . . 121.0 ?
C7A C7 H7 . . 121.0 ?
C10 C11 H11 . . 120.5 ?
C12 C11 H11 . . 120.5 ?
C11 C12 H12 . . 120.2 ?
C13 C12 H12 . . 120.2 ?
C13 C14 H14 . . 120.5 ?
C15 C14 H14 . . 120.5 ?
C8 C16 H16 . . 119.6 ?
C15 C16 H16 . . 119.6 ?
C19 C18 H18 . . 119.8 ?
C17 C18 H18 . . 119.8 ?
C18 C19 H19 . . 119.5 ?
C20 C19 H19 . . 119.5 ?
C22 C21 H21 . . 119.1 ?
C20 C21 H21 . . 119.1 ?
C21 C22 H22 . . 120.2 ?
C17 C22 H22 . . 120.2 ?
C20 C23 H23A . . 109.5 ?
C20 C23 H23B . . 109.5 ?
H23A C23 H23B . . 109.5 ?
C20 C23 H23C . . 109.5 ?
H23A C23 H23C . . 109.5 ?
H23B C23 H23C . . 109.5 ?

loop_
_geom_bond_atom_site_label_1
_geom_bond_atom_site_label_2
_geom_bond_site_symmetry_2
_geom_bond_distance
_geom_bond_publ_flag
S1 C7A . 1.7340(9) y
S1 C2 . 1.7512(9) y
C2 N3 . 1.3094(12) y
C2 C8 . 1.4705(12) y
N3 C3A . 1.3809(12) ?
C3A C4 . 1.4055(13) ?
C3A C7A . 1.4082(13) ?
C4 C5 . 1.3849(14) ?
C5 C6 . 1.4085(15) ?
C6 C7 . 1.3872(14) ?
C7 C7A . 1.4015(13) ?
C8 C16 . 1.3600(13) ?
C8 C9 . 1.4616(12) ?
C9 N9 . 1.2708(12) y
C9 O1 . 1.3819(11) y
O1 C10 . 1.3751(12) y
N9 C17 . 1.4127(12) y
C10 C11 . 1.3896(13) ?
C10 C15 . 1.3985(13) ?
C11 C12 . 1.3931(14) ?
C12 C13 . 1.3954(14) ?
C13 C14 . 1.3849(13) ?
C13 Br1 . 1.8969(10) y
C14 C15 . 1.4049(13) ?
C15 C16 . 1.4382(13) ?
C17 C18 . 1.4010(13) ?
C17 C22 . 1.4010(13) ?
C18 C19 . 1.3915(14) ?
C19 C20 . 1.3977(15) ?
C20 C21 . 1.3964(14) ?
C20 C23 . 1.5057(14) ?
C21 C22 . 1.3934(13) ?
C4 H4 . 0.9500 ?
C5 H5 . 0.9500 ?
C6 H6 . 0.9500 ?
C7 H7 . 0.9500 ?
C11 H11 . 0.9500 ?
C12 H12 . 0.9500 ?
C14 H14 . 0.9500 ?
C16 H16 . 0.9500 ?
C18 H18 . 0.9500 ?
C19 H19 . 0.9500 ?
C21 H21 . 0.9500 ?
C22 H22 . 0.9500 ?
C23 H23A . 0.9800 ?
C23 H23B . 0.9800 ?
C23 H23C . 0.9800 ?

loop_
_geom_hbond_atom_site_label_D
_geom_hbond_atom_site_label_H
_geom_hbond_atom_site_label_A
_geom_hbond_site_symmetry_A
_geom_hbond_distance_DH
_geom_hbond_distance_HA
_geom_hbond_distance_DA
_geom_hbond_angle_DHA
_geom_hbond_publ_flag
C7 H7 Br1 1_444 0.95 3.11 3.7721(10) 127.9 yes
C22 H22 N3 2_666 0.95 2.63 3.5716(13) 168.8 yes

loop_
_geom_torsion_atom_site_label_1
_geom_torsion_atom_site_label_2
_geom_torsion_atom_site_label_3
_geom_torsion_atom_site_label_4
_geom_torsion_site_symmetry_1
_geom_torsion_site_symmetry_2
_geom_torsion_site_symmetry_3
_geom_torsion_site_symmetry_4
_geom_torsion
_geom_torsion_publ_flag
C7A S1 C2 N3 . . . . 0.05(7) ?
C7A S1 C2 C8 . . . . -179.77(8) ?
C8 C2 N3 C3A . . . . 179.03(8) ?
S1 C2 N3 C3A . . . . -0.79(10) ?
C2 N3 C3A C4 . . . . -176.34(9) ?
C2 N3 C3A C7A . . . . 1.36(11) ?
N3 C3A C4 C5 . . . . 177.03(9) ?
C7A C3A C4 C5 . . . . -0.56(14) ?
C3A C4 C5 C6 . . . . 1.09(16) ?
C4 C5 C6 C7 . . . . -0.75(17) ?
C5 C6 C7 C7A . . . . -0.15(16) ?
C6 C7 C7A C3A . . . . 0.68(15) ?
C6 C7 C7A S1 . . . . -175.47(8) ?
N3 C3A C7A C7 . . . . -178.14(9) ?
C4 C3A C7A C7 . . . . -0.33(14) ?
N3 C3A C7A S1 . . . . -1.32(10) ?
C4 C3A C7A S1 . . . . 176.50(7) ?
C2 S1 C7A C7 . . . . 177.19(10) ?
C2 S1 C7A C3A . . . . 0.69(7) ?
N3 C2 C8 C16 . . . . 5.52(13) ?
S1 C2 C8 C16 . . . . -174.66(7) ?
N3 C2 C8 C9 . . . . -172.19(8) ?
S1 C2 C8 C9 . . . . 7.62(12) ?
C16 C8 C9 N9 . . . . -178.29(9) ?
C2 C8 C9 N9 . . . . -0.59(13) ?
C16 C8 C9 O1 . . . . 2.26(13) ?
C2 C8 C9 O1 . . . . 179.97(8) ?
N9 C9 O1 C10 . . . . 176.74(8) ?
C8 C9 O1 C10 . . . . -3.82(12) ?
O1 C9 N9 C17 . . . . -6.20(14) ?
C8 C9 N9 C17 . . . . 174.37(8) ?
C9 O1 C10 C11 . . . . -176.93(8) ?
C9 O1 C10 C15 . . . . 2.96(13) ?
O1 C10 C11 C12 . . . . 179.31(8) ?
C15 C10 C11 C12 . . . . -0.57(14) ?
C10 C11 C12 C13 . . . . -0.22(14) ?
C11 C12 C13 C14 . . . . 0.92(15) ?
C11 C12 C13 Br1 . . . . -177.29(7) ?
C12 C13 C14 C15 . . . . -0.80(14) ?
Br1 C13 C14 C15 . . . . 177.41(7) ?
O1 C10 C15 C14 . . . . -179.19(8) ?
C11 C10 C15 C14 . . . . 0.68(13) ?
O1 C10 C15 C16 . . . . -0.42(13) ?
C11 C10 C15 C16 . . . . 179.46(8) ?
C13 C14 C15 C10 . . . . 0.00(13) ?
C13 C14 C15 C16 . . . . -178.71(9) ?
C9 C8 C16 C15 . . . . 0.14(13) ?
C2 C8 C16 C15 . . . . -177.59(8) ?
C10 C15 C16 C8 . . . . -1.08(13) ?
C14 C15 C16 C8 . . . . 177.64(9) ?
C9 N9 C17 C18 . . . . 145.41(10) ?
C9 N9 C17 C22 . . . . -41.55(14) ?
C22 C17 C18 C19 . . . . 0.84(14) ?
N9 C17 C18 C19 . . . . 174.24(9) ?
C17 C18 C19 C20 . . . . -1.56(15) ?
C18 C19 C20 C21 . . . . 0.79(15) ?
C18 C19 C20 C23 . . . . -179.58(10) ?
C19 C20 C21 C22 . . . . 0.68(15) ?
C23 C20 C21 C22 . . . . -178.95(10) ?
C20 C21 C22 C17 . . . . -1.37(15) ?
C18 C17 C22 C21 . . . . 0.59(14) ?
N9 C17 C22 C21 . . . . -172.29(9) ?
